data_7117563
loop_
_publ_author_name
'Wang, Liliang'
'Kong, Lingbing'
'Li, Yongxin'
'Ganguly, Rakesh'
'Kinjo, Rei'

_publ_section_title
;
 Anti-Markovnikov hydroimination of terminal alkynes in gold-catalyzed
 pyridine construction from ammonia.
;
_journal_issue 62
_journal_name_full 'Chemical communications (Cambridge, England)'
_journal_page_first 12419
_journal_page_last 12422
_journal_paper_doi 10.1039/c5cc04091d
_journal_volume 51
_journal_year 2015
_chemical_formula_sum 'C43 H57 Au Cl3 N'
_chemical_formula_weight 891.21
_space_group_crystal_system monoclinic
_space_group_IT_number 14
_space_group_name_Hall '-P 2ybc'
_space_group_name_H-M_alt 'P 1 21/c 1'
_symmetry_space_group_name_Hall '-P 2ybc'
_symmetry_space_group_name_H-M 'P 1 21/c 1'
_atom_sites_solution_hydrogens geom
_atom_sites_solution_primary direct
_atom_sites_solution_secondary difmap
_audit_update_record
;
2015-02-26 deposited with the CCDC.
2015-06-24 downloaded from the CCDC.
;
_cell_angle_alpha 90
_cell_angle_beta 104.9810(10)
_cell_angle_gamma 90
_cell_formula_units_Z 4
_cell_length_a 20.7969(9)
_cell_length_b 9.1006(3)
_cell_length_c 22.4423(10)
_cell_measurement_reflns_used 8784
_cell_measurement_temperature 103.(2)
_cell_measurement_theta_max 28.2738
_cell_measurement_theta_min 2.7226
_cell_volume 4103.2(3)
_computing_cell_refinement 'SAINT V8.27B (Bruker AXS Inc., 2012)'
_computing_data_collection 'Bruker Apex2'
_computing_data_reduction 'SAINT V8.27B (Bruker AXS Inc., 2012)'
_computing_molecular_graphics 'Bruker Apex2'
_computing_publication_material 'Bruker Apex2'
_computing_structure_refinement 'SHELXL-97 (Sheldrick, 2008)'
_computing_structure_solution 'SHELXS-97 (Sheldrick, 2008)'
_diffrn_ambient_temperature 103.(2)
_diffrn_detector_area_resol_mean 8.3333
_diffrn_measured_fraction_theta_full 0.990
_diffrn_measured_fraction_theta_max 0.990
_diffrn_measurement_device_type 'Bruker APEX-II CCD'
_diffrn_measurement_method '\f and \w scans'
_diffrn_radiation_monochromator graphite
_diffrn_radiation_type MoK\a
_diffrn_radiation_wavelength 0.71073
_diffrn_reflns_av_R_equivalents 0.0520
_diffrn_reflns_av_sigmaI/netI 0.0533
_diffrn_reflns_limit_h_max 27
_diffrn_reflns_limit_h_min -27
_diffrn_reflns_limit_k_max 12
_diffrn_reflns_limit_k_min -8
_diffrn_reflns_limit_l_max 27
_diffrn_reflns_limit_l_min -29
_diffrn_reflns_number 37965
_diffrn_reflns_theta_full 28.32
_diffrn_reflns_theta_max 28.32
_diffrn_reflns_theta_min 1.89
_exptl_absorpt_coefficient_mu 3.810
_exptl_absorpt_correction_T_max 0.86
_exptl_absorpt_correction_T_min 0.56
_exptl_absorpt_correction_type multi-scan
_exptl_absorpt_process_details 'SADABS V2012/1 (Bruker AXS Inc.)'
_exptl_crystal_colour colourless
_exptl_crystal_density_diffrn 1.443
_exptl_crystal_density_method 'not measured'
_exptl_crystal_description plate
_exptl_crystal_F_000 1808
_exptl_crystal_size_max 0.220
_exptl_crystal_size_mid 0.160
_exptl_crystal_size_min 0.040
_refine_diff_density_max 1.564
_refine_diff_density_min -1.541
_refine_ls_extinction_method none
_refine_ls_goodness_of_fit_ref 1.158
_refine_ls_hydrogen_treatment constr
_refine_ls_matrix_type full
_refine_ls_number_parameters 467
_refine_ls_number_reflns 10122
_refine_ls_number_restraints 47
_refine_ls_restrained_S_all 1.162
_refine_ls_R_factor_all 0.0504
_refine_ls_R_factor_gt 0.0350
_refine_ls_shift/su_max 0.002
_refine_ls_shift/su_mean 0.000
_refine_ls_structure_factor_coef Fsqd
_refine_ls_weighting_details 'calc w=1/[\s^2^(Fo^2^)+(0.0591P)^2^+0.0000P] where P=(Fo^2^+2Fc^2^)/3'
_refine_ls_weighting_scheme calc
_refine_ls_wR_factor_gt 0.0874
_refine_ls_wR_factor_ref 0.1129
_reflns_number_gt 8356
_reflns_number_total 10122
_reflns_threshold_expression >2sigma(I)
_cod_data_source_file c5cc04091d2.cif
_cod_data_source_block I
_cod_database_code 7117563

loop_
_space_group_symop_operation_xyz
'x, y, z'
'-x, y+1/2, -z+1/2'
'-x, -y, -z'
'x, -y-1/2, z-1/2'

loop_
_atom_site_type_symbol
_atom_site_label
_atom_site_fract_x
_atom_site_fract_y
_atom_site_fract_z
_atom_site_U_iso_or_equiv
_atom_site_adp_type
_atom_site_calc_flag
_atom_site_refinement_flags
_atom_site_occupancy
_atom_site_disorder_assembly
_atom_site_disorder_group
Au Au1 0.309249(7) 0.514654(17) 0.41827(8) 0.01288(7) Uani d . 1.0 . .
C C1 0.28450(19) 0.6538(4) 0.4770(2) 0.0107(8) Uani d . 1.0 . .
C C2 0.32100(19) 0.8448(4) 0.5534(2) 0.0125(8) Uani d . 1.0 . .
H H2 0.3562 0.9071 0.5744 0.015 Uiso calc R 1.0 . .
C C3 0.26067(19) 0.8502(4) 0.5681(2) 0.0112(8) Uani d . 1.0 . .
C C4 0.21130(18) 0.7558(4) 0.53520(19) 0.0099(8) Uani d . 1.0 . .
H H4 0.1688 0.7578 0.5437 0.012 Uiso calc R 1.0 . .
C C5 0.22144(19) 0.6595(4) 0.49081(19) 0.0096(8) Uani d . 1.0 . .
C C6 0.39670(19) 0.7591(5) 0.4966(2) 0.0138(9) Uani d . 1.0 . .
C C7 0.4491(2) 0.6843(5) 0.5363(2) 0.0155(9) Uani d . 1.0 . .
C C8 0.4398(2) 0.5938(6) 0.5900(2) 0.0262(11) Uani d . 1.0 . .
H H8A 0.4318 0.6592 0.622 0.039 Uiso calc R 1.0 . .
H H8B 0.48 0.5356 0.607 0.039 Uiso calc R 1.0 . .
H H8C 0.4017 0.5278 0.5758 0.039 Uiso calc R 1.0 . .
C C9 0.5112(2) 0.6977(5) 0.5245(2) 0.0185(10) Uani d . 1.0 . .
H H9 0.5481 0.6478 0.5504 0.022 Uiso calc R 1.0 . .
C C10 0.5210(2) 0.7811(5) 0.4764(2) 0.0181(10) Uani d . 1.0 . .
C C11 0.5897(2) 0.7968(6) 0.4662(3) 0.0253(11) Uani d . 1.0 . .
H H11A 0.6089 0.8912 0.4829 0.038 Uiso calc R 1.0 . .
H H11B 0.5866 0.7928 0.4219 0.038 Uiso calc R 1.0 . .
H H11C 0.6181 0.7166 0.4872 0.038 Uiso calc R 1.0 . .
C C12 0.4675(2) 0.8526(5) 0.4382(2) 0.0198(10) Uani d . 1.0 . .
H H12 0.4744 0.9093 0.4049 0.024 Uiso calc R 1.0 . .
C C13 0.4035(2) 0.8442(5) 0.4470(2) 0.0156(9) Uani d . 1.0 . .
C C14 0.3461(2) 0.9217(5) 0.4036(2) 0.0225(10) Uani d . 1.0 . .
H H14A 0.3187 0.8498 0.3757 0.034 Uiso calc R 1.0 . .
H H14B 0.3633 0.9946 0.3795 0.034 Uiso calc R 1.0 . .
H H14C 0.3191 0.9711 0.4274 0.034 Uiso calc R 1.0 . .
C C15 0.24932(19) 0.9491(5) 0.6166(2) 0.0120(8) Uani d . 1.0 . .
C C16 0.27490(19) 1.0914(4) 0.6246(2) 0.0119(8) Uani d . 1.0 . .
H H16 0.3014 1.1258 0.5988 0.014 Uiso calc R 1.0 . .
C C17 0.26236(19) 1.1840(4) 0.6697(2) 0.0114(8) Uani d . 1.0 . .
C C18 0.29232(19) 1.3389(4) 0.6783(2) 0.0123(8) Uani d . 1.0 . .
C C19 0.2776(2) 1.4180(5) 0.6163(2) 0.0183(9) Uani d . 1.0 . .
H H19A 0.3001 1.3671 0.5889 0.027 Uiso calc R 1.0 . .
H H19B 0.2938 1.5194 0.6225 0.027 Uiso calc R 1.0 . .
H H19C 0.2295 1.4183 0.5976 0.027 Uiso calc R 1.0 . .
C C20 0.3681(2) 1.3275(5) 0.7053(2) 0.0177(9) Uani d . 1.0 . .
H H20A 0.3874 1.2683 0.6778 0.027 Uiso calc R 1.0 . .
H H20B 0.3774 1.2807 0.746 0.027 Uiso calc R 1.0 . .
H H20C 0.3876 1.4261 0.7094 0.027 Uiso calc R 1.0 . .
C C21 0.2636(2) 1.4320(5) 0.7225(2) 0.0189(10) Uani d . 1.0 . .
H H21A 0.2838 1.53 0.7266 0.028 Uiso calc R 1.0 . .
H H21B 0.2735 1.3844 0.7631 0.028 Uiso calc R 1.0 . .
H H21C 0.2153 1.4407 0.7061 0.028 Uiso calc R 1.0 . .
C C22 0.22328(19) 1.1302(4) 0.70661(19) 0.0112(8) Uani d . 1.0 . .
H H22 0.2138 1.1928 0.7371 0.013 Uiso calc R 1.0 . .
C C23 0.1975(2) 0.9874(4) 0.7004(2) 0.0132(9) Uani d . 1.0 . .
C C24 0.1559(2) 0.9256(5) 0.7425(2) 0.0150(9) Uani d . 1.0 . .
C C25 0.1933(2) 0.7975(5) 0.7801(2) 0.0255(11) Uani d . 1.0 . .
H H25A 0.1666 0.7568 0.8063 0.038 Uiso calc R 1.0 . .
H H25B 0.2359 0.8325 0.806 0.038 Uiso calc R 1.0 . .
H H25C 0.2013 0.7211 0.7521 0.038 Uiso calc R 1.0 . .
C C26 0.0892(2) 0.8688(6) 0.7023(2) 0.0265(11) Uani d . 1.0 . .
H H26A 0.0974 0.7919 0.6746 0.04 Uiso calc R 1.0 . .
H H26B 0.0648 0.95 0.6778 0.04 Uiso calc R 1.0 . .
H H26C 0.0627 0.8284 0.7287 0.04 Uiso calc R 1.0 . .
C C27 0.1406(2) 1.0432(5) 0.7859(2) 0.0210(10) Uani d . 1.0 . .
H H27A 0.1148 1.1229 0.7615 0.031 Uiso calc R 1.0 . .
H H27B 0.1824 1.0827 0.8118 0.031 Uiso calc R 1.0 . .
H H27C 0.1148 0.9993 0.8122 0.031 Uiso calc R 1.0 . .
C C28 0.21109(18) 0.8984(4) 0.6550(2) 0.0124(9) Uani d . 1.0 . .
H H28 0.194 0.8011 0.6499 0.015 Uiso calc R 1.0 . .
C C29 0.16541(18) 0.5616(5) 0.45912(19) 0.0097(8) Uani d . 1.0 . .
C C30 0.10174(19) 0.6202(5) 0.43600(19) 0.0115(8) Uani d . 1.0 . .
H H30 0.0952 0.7231 0.4386 0.014 Uiso calc R 1.0 . .
C C31 0.0473(2) 0.5305(4) 0.4091(2) 0.0115(8) Uani d . 1.0 . .
C C32 -0.02315(19) 0.5923(5) 0.3834(2) 0.0151(9) Uani d . 1.0 . .
C C33 -0.0451(2) 0.5648(6) 0.3130(2) 0.0220(10) Uani d . 1.0 . .
H H33A -0.0422 0.4596 0.3049 0.033 Uiso calc R 1.0 . .
H H33B -0.0159 0.6194 0.2929 0.033 Uiso calc R 1.0 . .
H H33C -0.0912 0.5979 0.2967 0.033 Uiso calc R 1.0 . .
C C34 -0.0265(2) 0.7574(5) 0.3944(3) 0.0259(12) Uani d . 1.0 . .
H H34A -0.0721 0.7922 0.3769 0.039 Uiso calc R 1.0 . .
H H34B 0.0038 0.8087 0.3745 0.039 Uiso calc R 1.0 . .
H H34C -0.0134 0.7772 0.4388 0.039 Uiso calc R 1.0 . .
C C35 -0.0711(2) 0.5141(5) 0.4141(3) 0.0221(11) Uani d . 1.0 . .
H H35A -0.0567 0.5294 0.4588 0.033 Uiso calc R 1.0 . .
H H35B -0.0713 0.4087 0.4051 0.033 Uiso calc R 1.0 . .
H H35C -0.116 0.554 0.398 0.033 Uiso calc R 1.0 . .
C C36 0.0594(2) 0.3793(5) 0.4062(2) 0.0132(9) Uani d . 1.0 . .
H H36 0.0231 0.3163 0.3885 0.016 Uiso calc R 1.0 . .
C C37 0.12216(19) 0.3178(4) 0.4282(2) 0.0115(8) Uani d . 1.0 . .
C C38 0.1315(2) 0.1522(5) 0.4251(2) 0.0157(9) Uani d . 1.0 . .
C C39 0.1028(3) 0.0972(5) 0.3584(2) 0.0275(12) Uani d . 1.0 . .
H H39A 0.1289 0.1381 0.3317 0.041 Uiso calc R 1.0 . .
H H39B 0.0564 0.1291 0.3436 0.041 Uiso calc R 1.0 . .
H H39C 0.1049 -0.0103 0.3576 0.041 Uiso calc R 1.0 . .
C C40 0.0953(3) 0.0789(5) 0.4688(3) 0.0267(12) Uani d . 1.0 . .
H H40A 0.1012 -0.0279 0.4679 0.04 Uiso calc R 1.0 . .
H H40B 0.0478 0.1026 0.4556 0.04 Uiso calc R 1.0 . .
H H40C 0.1139 0.1151 0.5109 0.04 Uiso calc R 1.0 . .
C C41 0.2045(2) 0.1093(5) 0.4452(2) 0.0215(10) Uani d . 1.0 . .
H H41A 0.2292 0.163 0.4203 0.032 Uiso calc R 1.0 . .
H H41B 0.2089 0.0034 0.4393 0.032 Uiso calc R 1.0 . .
H H41C 0.2225 0.1339 0.4888 0.032 Uiso calc R 1.0 . .
C C42 0.17515(19) 0.4102(5) 0.45452(19) 0.0117(8) Uani d . 1.0 . .
H H42 0.2185 0.3701 0.4696 0.014 Uiso calc R 1.0 . .
Cl Cl1 0.33603(6) 0.34778(13) 0.35254(6) 0.0256(3) Uani d . 1.0 . .
Cl Cl2 0.45440(8) 0.5433(2) 0.19841(10) 0.0548(5) Uani d D 1.0 . .
C C43 0.4058(6) 0.5693(13) 0.2520(6) 0.043(2) Uani d PDU 0.788(14) A 1
H H43A 0.363 0.5161 0.2376 0.052 Uiso calc PR 0.788(14) A 1
H H43B 0.4296 0.5285 0.2926 0.052 Uiso calc PR 0.788(14) A 1
Cl Cl3 0.3904(3) 0.7541(3) 0.2597(3) 0.0770(16) Uani d PDU 0.788(14) A 1
C C43A 0.395(2) 0.560(5) 0.244(2) 0.039(5) Uani d PDU 0.212(14) A 2
H H43C 0.3499 0.5713 0.217 0.047 Uiso calc PR 0.212(14) A 2
H H43D 0.3966 0.4708 0.2697 0.047 Uiso calc PR 0.212(14) A 2
Cl Cl3A 0.4189(10) 0.718(2) 0.2913(10) 0.088(4) Uani d PDU 0.212(14) A 2
N N1 0.33075(16) 0.7517(4) 0.50941(17) 0.0117(7) Uani d . 1.0 . .

loop_
_atom_site_aniso_label
_atom_site_aniso_U_11
_atom_site_aniso_U_22
_atom_site_aniso_U_33
_atom_site_aniso_U_12
_atom_site_aniso_U_13
_atom_site_aniso_U_23
Au1 0.01196(9) 0.01538(10) 0.01177(10) 0.00035(5) 0.00392(6) -0.00441(7)
C1 0.0108(18) 0.012(2) 0.009(2) 0.0010(14) 0.0017(15) 0.0024(16)
C2 0.0125(19) 0.012(2) 0.013(2) -0.0020(14) 0.0019(16) -0.0039(17)
C3 0.0130(19) 0.012(2) 0.009(2) -0.0018(14) 0.0045(15) 0.0001(16)
C4 0.0089(17) 0.011(2) 0.010(2) 0.0004(14) 0.0035(15) -0.0010(16)
C5 0.0110(18) 0.011(2) 0.0053(19) -0.0009(14) 0.0002(15) 0.0005(16)
C6 0.0082(18) 0.018(2) 0.016(2) -0.0055(14) 0.0058(16) -0.0069(18)
C7 0.0139(19) 0.017(2) 0.016(2) -0.0023(15) 0.0040(17) -0.0023(18)
C8 0.020(2) 0.031(3) 0.028(3) 0.0030(19) 0.008(2) 0.010(2)
C9 0.0121(19) 0.018(2) 0.025(3) 0.0011(15) 0.0047(18) -0.004(2)
C10 0.013(2) 0.020(2) 0.024(3) -0.0019(16) 0.0096(18) -0.007(2)
C11 0.016(2) 0.030(3) 0.035(3) -0.0049(18) 0.015(2) -0.002(2)
C12 0.017(2) 0.019(2) 0.028(3) -0.0027(16) 0.0131(19) 0.001(2)
C13 0.017(2) 0.014(2) 0.017(2) -0.0015(15) 0.0075(17) -0.0041(18)
C14 0.020(2) 0.028(3) 0.022(3) 0.0034(18) 0.0081(19) 0.007(2)
C15 0.0079(17) 0.017(2) 0.011(2) 0.0025(15) 0.0013(15) -0.0045(18)
C16 0.0094(18) 0.016(2) 0.010(2) -0.0024(14) 0.0027(15) 0.0000(17)
C17 0.0108(18) 0.011(2) 0.011(2) -0.0017(14) 0.0004(15) -0.0048(16)
C18 0.0137(19) 0.012(2) 0.010(2) -0.0032(14) 0.0025(16) -0.0034(17)
C19 0.019(2) 0.019(2) 0.018(2) -0.0019(16) 0.0061(18) 0.0032(19)
C20 0.015(2) 0.019(2) 0.018(2) -0.0034(16) 0.0033(18) -0.0015(19)
C21 0.025(2) 0.014(2) 0.018(2) -0.0018(17) 0.0070(19) -0.0067(19)
C22 0.0129(18) 0.013(2) 0.008(2) -0.0007(14) 0.0044(15) -0.0051(17)
C23 0.0127(19) 0.016(2) 0.010(2) -0.0005(14) 0.0026(16) -0.0008(16)
C24 0.018(2) 0.018(2) 0.012(2) -0.0044(16) 0.0087(17) -0.0040(18)
C25 0.033(3) 0.027(3) 0.020(3) 0.005(2) 0.012(2) 0.003(2)
C26 0.024(2) 0.033(3) 0.027(3) -0.013(2) 0.016(2) -0.009(2)
C27 0.027(2) 0.023(2) 0.019(3) -0.0036(19) 0.016(2) -0.003(2)
C28 0.0090(18) 0.013(2) 0.016(2) -0.0026(14) 0.0035(16) -0.0042(17)
C29 0.0107(18) 0.014(2) 0.0049(19) -0.0027(15) 0.0030(14) -0.0012(16)
C30 0.0134(19) 0.014(2) 0.007(2) 0.0005(15) 0.0029(15) 0.0035(17)
C31 0.0106(18) 0.015(2) 0.010(2) -0.0002(15) 0.0029(15) 0.0037(17)
C32 0.0096(18) 0.020(2) 0.015(2) 0.0002(15) 0.0006(16) 0.0006(18)
C33 0.015(2) 0.037(3) 0.013(2) 0.0028(18) 0.0013(17) 0.003(2)
C34 0.016(2) 0.021(2) 0.038(3) 0.0052(17) 0.003(2) -0.002(2)
C35 0.011(2) 0.036(3) 0.021(3) 0.0019(17) 0.0092(18) 0.010(2)
C36 0.0123(19) 0.014(2) 0.012(2) -0.0047(15) 0.0016(16) -0.0031(17)
C37 0.0153(19) 0.011(2) 0.009(2) -0.0017(15) 0.0034(16) -0.0010(16)
C38 0.017(2) 0.013(2) 0.018(2) -0.0010(15) 0.0047(17) -0.0010(18)
C39 0.034(3) 0.016(2) 0.026(3) 0.0018(19) -0.004(2) -0.008(2)
C40 0.036(3) 0.012(2) 0.039(3) 0.0000(19) 0.022(2) 0.004(2)
C41 0.023(2) 0.013(2) 0.026(3) 0.0012(17) 0.003(2) -0.001(2)
C42 0.0123(18) 0.015(2) 0.009(2) 0.0028(14) 0.0046(15) 0.0017(17)
Cl1 0.0269(6) 0.0304(7) 0.0187(6) 0.0071(5) 0.0046(5) -0.0115(5)
Cl2 0.0376(8) 0.0615(10) 0.0646(13) -0.0030(7) 0.0120(8) -0.0117(10)
C43 0.046(5) 0.035(4) 0.042(5) -0.010(3) 0.001(4) -0.001(3)
Cl3 0.090(3) 0.0333(14) 0.117(4) 0.0092(13) 0.044(3) -0.0088(17)
C43A 0.041(8) 0.039(7) 0.038(8) -0.005(7) 0.009(7) 0.004(7)
Cl3A 0.097(7) 0.062(6) 0.098(8) 0.002(5) 0.012(6) -0.038(6)
N1 0.0094(15) 0.0138(18) 0.0132(19) -0.0001(12) 0.0054(13) -0.0018(15)

loop_
_atom_type_symbol
_atom_type_description
_atom_type_scat_dispersion_real
_atom_type_scat_dispersion_imag
_atom_type_scat_source
C C 0.0033 0.0016 'International Tables Vol C Tables 4.2.6.8 and 6.1.1.4'
H H 0.0000 0.0000 'International Tables Vol C Tables 4.2.6.8 and 6.1.1.4'
N N 0.0061 0.0033 'International Tables Vol C Tables 4.2.6.8 and 6.1.1.4'
Cl Cl 0.1484 0.1585 'International Tables Vol C Tables 4.2.6.8 and 6.1.1.4'
Au Au -2.0133 8.8022 'International Tables Vol C Tables 4.2.6.8 and 6.1.1.4'

loop_
_geom_angle_atom_site_label_1
_geom_angle_atom_site_label_2
_geom_angle_atom_site_label_3
_geom_angle
C1 Au1 Cl1 177.84(12)
N1 C1 C5 114.8(4)
N1 C1 Au1 119.9(3)
C5 C1 Au1 125.3(3)
N1 C2 C3 120.9(4)
N1 C2 H2 119.6
C3 C2 H2 119.6
C2 C3 C4 116.3(4)
C2 C3 C15 121.8(4)
C4 C3 C15 121.9(4)
C5 C4 C3 122.9(4)
C5 C4 H4 118.6
C3 C4 H4 118.6
C4 C5 C1 120.0(4)
C4 C5 C29 118.4(4)
C1 C5 C29 121.6(4)
C13 C6 C7 123.9(4)
C13 C6 N1 118.3(4)
C7 C6 N1 117.8(4)
C9 C7 C6 116.6(4)
C9 C7 C8 121.0(4)
C6 C7 C8 122.4(4)
C7 C8 H8A 109.5
C7 C8 H8B 109.5
H8A C8 H8B 109.5
C7 C8 H8C 109.5
H8A C8 H8C 109.5
H8B C8 H8C 109.5
C10 C9 C7 122.1(4)
C10 C9 H9 119.0
C7 C9 H9 119.0
C9 C10 C12 119.2(4)
C9 C10 C11 120.5(4)
C12 C10 C11 120.3(4)
C10 C11 H11A 109.5
C10 C11 H11B 109.5
H11A C11 H11B 109.5
C10 C11 H11C 109.5
H11A C11 H11C 109.5
H11B C11 H11C 109.5
C10 C12 C13 122.1(4)
C10 C12 H12 118.9
C13 C12 H12 118.9
C6 C13 C12 116.2(4)
C6 C13 C14 123.3(4)
C12 C13 C14 120.5(4)
C13 C14 H14A 109.5
C13 C14 H14B 109.5
H14A C14 H14B 109.5
C13 C14 H14C 109.5
H14A C14 H14C 109.5
H14B C14 H14C 109.5
C28 C15 C16 119.2(4)
C28 C15 C3 118.6(4)
C16 C15 C3 122.1(4)
C17 C16 C15 121.2(4)
C17 C16 H16 119.4
C15 C16 H16 119.4
C22 C17 C16 117.9(4)
C22 C17 C18 122.0(4)
C16 C17 C18 120.1(4)
C19 C18 C17 109.9(3)
C19 C18 C21 108.0(4)
C17 C18 C21 112.0(3)
C19 C18 C20 109.6(4)
C17 C18 C20 109.2(3)
C21 C18 C20 108.1(4)
C18 C19 H19A 109.5
C18 C19 H19B 109.5
H19A C19 H19B 109.5
C18 C19 H19C 109.5
H19A C19 H19C 109.5
H19B C19 H19C 109.5
C18 C20 H20A 109.5
C18 C20 H20B 109.5
H20A C20 H20B 109.5
C18 C20 H20C 109.5
H20A C20 H20C 109.5
H20B C20 H20C 109.5
C18 C21 H21A 109.5
C18 C21 H21B 109.5
H21A C21 H21B 109.5
C18 C21 H21C 109.5
H21A C21 H21C 109.5
H21B C21 H21C 109.5
C17 C22 C23 122.4(4)
C17 C22 H22 118.8
C23 C22 H22 118.8
C28 C23 C22 117.9(4)
C28 C23 C24 119.4(4)
C22 C23 C24 122.7(4)
C25 C24 C26 108.8(4)
C25 C24 C27 109.9(4)
C26 C24 C27 107.7(4)
C25 C24 C23 109.3(4)
C26 C24 C23 109.1(4)
C27 C24 C23 112.0(4)
C24 C25 H25A 109.5
C24 C25 H25B 109.5
H25A C25 H25B 109.5
C24 C25 H25C 109.5
H25A C25 H25C 109.5
H25B C25 H25C 109.5
C24 C26 H26A 109.5
C24 C26 H26B 109.5
H26A C26 H26B 109.5
C24 C26 H26C 109.5
H26A C26 H26C 109.5
H26B C26 H26C 109.5
C24 C27 H27A 109.5
C24 C27 H27B 109.5
H27A C27 H27B 109.5
C24 C27 H27C 109.5
H27A C27 H27C 109.5
H27B C27 H27C 109.5
C23 C28 C15 121.3(4)
C23 C28 H28 119.4
C15 C28 H28 119.4
C30 C29 C42 119.3(4)
C30 C29 C5 119.8(4)
C42 C29 C5 120.8(3)
C29 C30 C31 121.4(4)
C29 C30 H30 119.3
C31 C30 H30 119.3
C30 C31 C36 117.2(4)
C30 C31 C32 122.3(4)
C36 C31 C32 120.5(4)
C35 C32 C34 108.9(4)
C35 C32 C31 109.4(4)
C34 C32 C31 112.3(3)
C35 C32 C33 109.3(4)
C34 C32 C33 108.1(4)
C31 C32 C33 108.9(4)
C32 C33 H33A 109.5
C32 C33 H33B 109.5
H33A C33 H33B 109.5
C32 C33 H33C 109.5
H33A C33 H33C 109.5
H33B C33 H33C 109.5
C32 C34 H34A 109.5
C32 C34 H34B 109.5
H34A C34 H34B 109.5
C32 C34 H34C 109.5
H34A C34 H34C 109.5
H34B C34 H34C 109.5
C32 C35 H35A 109.5
C32 C35 H35B 109.5
H35A C35 H35B 109.5
C32 C35 H35C 109.5
H35A C35 H35C 109.5
H35B C35 H35C 109.5
C37 C36 C31 122.9(4)
C37 C36 H36 118.6
C31 C36 H36 118.6
C36 C37 C42 118.4(4)
C36 C37 C38 120.2(4)
C42 C37 C38 121.4(4)
C41 C38 C37 111.7(3)
C41 C38 C40 108.4(4)
C37 C38 C40 108.1(4)
C41 C38 C39 108.1(4)
C37 C38 C39 110.0(4)
C40 C38 C39 110.4(4)
C38 C39 H39A 109.5
C38 C39 H39B 109.5
H39A C39 H39B 109.5
C38 C39 H39C 109.5
H39A C39 H39C 109.5
H39B C39 H39C 109.5
C38 C40 H40A 109.5
C38 C40 H40B 109.5
H40A C40 H40B 109.5
C38 C40 H40C 109.5
H40A C40 H40C 109.5
H40B C40 H40C 109.5
C38 C41 H41A 109.5
C38 C41 H41B 109.5
H41A C41 H41B 109.5
C38 C41 H41C 109.5
H41A C41 H41C 109.5
H41B C41 H41C 109.5
C37 C42 C29 120.8(4)
C37 C42 H42 119.6
C29 C42 H42 119.6
C43 Cl2 C43A 8.3(17)
Cl3 C43 Cl2 110.4(7)
Cl3 C43 H43A 109.6
Cl2 C43 H43A 109.6
Cl3 C43 H43B 109.6
Cl2 C43 H43B 109.6
H43A C43 H43B 108.1
Cl3A C43A Cl2 106.5(13)
Cl3A C43A H43C 110.4
Cl2 C43A H43C 110.4
Cl3A C43A H43D 110.4
Cl2 C43A H43D 110.4
H43C C43A H43D 108.6
C2 N1 C1 125.1(3)
C2 N1 C6 115.8(3)
C1 N1 C6 119.1(3)

loop_
_geom_bond_atom_site_label_1
_geom_bond_atom_site_label_2
_geom_bond_distance
Au1 C1 1.989(4)
Au1 Cl1 2.2842(11)
C1 N1 1.373(5)
C1 C5 1.424(5)
C2 N1 1.355(5)
C2 C3 1.378(5)
C2 H2 0.95
C3 C4 1.394(5)
C3 C15 1.478(6)
C4 C5 1.383(6)
C4 H4 0.95
C5 C29 1.493(5)
C6 C13 1.393(6)
C6 C7 1.393(6)
C6 N1 1.474(5)
C7 C9 1.390(6)
C7 C8 1.513(7)
C8 H8A 0.98
C8 H8B 0.98
C8 H8C 0.98
C9 C10 1.377(7)
C9 H9 0.95
C10 C12 1.379(6)
C10 C11 1.510(6)
C11 H11A 0.98
C11 H11B 0.98
C11 H11C 0.98
C12 C13 1.396(6)
C12 H12 0.95
C13 C14 1.507(6)
C14 H14A 0.98
C14 H14B 0.98
C14 H14C 0.98
C15 C28 1.393(6)
C15 C16 1.394(6)
C16 C17 1.393(6)
C16 H16 0.95
C17 C22 1.391(6)
C17 C18 1.533(5)
C18 C19 1.525(6)
C18 C21 1.538(6)
C18 C20 1.538(5)
C19 H19A 0.98
C19 H19B 0.98
C19 H19C 0.98
C20 H20A 0.98
C20 H20B 0.98
C20 H20C 0.98
C21 H21A 0.98
C21 H21B 0.98
C21 H21C 0.98
C22 C23 1.399(5)
C22 H22 0.95
C23 C28 1.388(6)
C23 C24 1.542(6)
C24 C25 1.528(6)
C24 C26 1.536(6)
C24 C27 1.536(6)
C25 H25A 0.98
C25 H25B 0.98
C25 H25C 0.98
C26 H26A 0.98
C26 H26B 0.98
C26 H26C 0.98
C27 H27A 0.98
C27 H27B 0.98
C27 H27C 0.98
C28 H28 0.95
C29 C30 1.397(5)
C29 C42 1.401(6)
C30 C31 1.399(5)
C30 H30 0.95
C31 C36 1.403(6)
C31 C32 1.536(5)
C32 C35 1.526(6)
C32 C34 1.527(6)
C32 C33 1.547(6)
C33 H33A 0.98
C33 H33B 0.98
C33 H33C 0.98
C34 H34A 0.98
C34 H34B 0.98
C34 H34C 0.98
C35 H35A 0.98
C35 H35B 0.98
C35 H35C 0.98
C36 C37 1.388(5)
C36 H36 0.95
C37 C42 1.391(5)
C37 C38 1.523(6)
C38 C41 1.518(6)
C38 C40 1.536(6)
C38 C39 1.544(7)
C39 H39A 0.98
C39 H39B 0.98
C39 H39C 0.98
C40 H40A 0.98
C40 H40B 0.98
C40 H40C 0.98
C41 H41A 0.98
C41 H41B 0.98
C41 H41C 0.98
C42 H42 0.95
Cl2 C43 1.776(9)
Cl2 C43A 1.793(19)
C43 Cl3 1.729(12)
C43 H43A 0.99
C43 H43B 0.99
C43A Cl3A 1.78(2)
C43A H43C 0.99
C43A H43D 0.99
